data_4028032
loop_
_publ_author_name
'Debjit Das'
'Sanjay Pratihar'
'Sujit Roy'

_publ_section_title
;
 Heterobimetallic Pd-Sn Catalysis: Michael Addition Reaction with C-, N-,
 O-, and S-Nucleophiles and in Situ Diagnostics
;
_journal_name_full 'Journal of Organic Chemistry'
_journal_page_first 2430
_journal_page_last 2442
_journal_paper_doi 10.1021/jo302643v
_journal_volume 78
_journal_year 2013
_chemical_formula_sum 'C15 H14 O S'
_chemical_formula_weight 242.32
_chemical_name_systematic
;
 ?
;
_space_group_IT_number 14
_symmetry_cell_setting monoclinic
_symmetry_space_group_name_Hall '-P 2ybc'
_symmetry_space_group_name_H-M 'P 1 21/c 1'
_atom_sites_solution_hydrogens geom
_atom_sites_solution_primary direct
_atom_sites_solution_secondary difmap
_audit_creation_method SHELXL-97
_cell_angle_alpha 90.00
_cell_angle_beta 93.565(4)
_cell_angle_gamma 90.00
_cell_formula_units_Z 4
_cell_length_a 5.6935(7)
_cell_length_b 7.4544(9)
_cell_length_c 29.487(4)
_cell_measurement_temperature 293(2)
_cell_volume 1249.1(3)
_computing_structure_refinement 'SHELXL-97 (Sheldrick, 2008)'
_diffrn_ambient_temperature 293(2)
_diffrn_measured_fraction_theta_full 0.992
_diffrn_measured_fraction_theta_max 0.992
_diffrn_radiation_monochromator graphite
_diffrn_radiation_source 'fine-focus sealed tube'
_diffrn_radiation_type MoK\a
_diffrn_radiation_wavelength 0.71073
_diffrn_reflns_av_R_equivalents 0.0452
_diffrn_reflns_av_sigmaI/netI 0.0285
_diffrn_reflns_limit_h_max 6
_diffrn_reflns_limit_h_min -6
_diffrn_reflns_limit_k_max 8
_diffrn_reflns_limit_k_min -8
_diffrn_reflns_limit_l_max 34
_diffrn_reflns_limit_l_min -28
_diffrn_reflns_number 13761
_diffrn_reflns_theta_full 24.85
_diffrn_reflns_theta_max 24.85
_diffrn_reflns_theta_min 2.77
_exptl_absorpt_coefficient_mu 0.239
_exptl_absorpt_correction_type none
_exptl_crystal_density_diffrn 1.289
_exptl_crystal_F_000 512
_exptl_crystal_size_max 0.22
_exptl_crystal_size_mid 0.17
_exptl_crystal_size_min 0.12
_refine_diff_density_max 0.192
_refine_diff_density_min -0.195
_refine_diff_density_rms 0.034
_refine_ls_extinction_method SHELXL
_refine_ls_goodness_of_fit_ref 1.029
_refine_ls_hydrogen_treatment constr
_refine_ls_matrix_type full
_refine_ls_number_parameters 155
_refine_ls_number_reflns 2135
_refine_ls_number_restraints 0
_refine_ls_restrained_S_all 1.029
_refine_ls_R_factor_all 0.0612
_refine_ls_R_factor_gt 0.0396
_refine_ls_shift/su_max 0.017
_refine_ls_shift/su_mean 0.002
_refine_ls_structure_factor_coef Fsqd
_refine_ls_weighting_details 'calc w=1/[\s^2^(Fo^2^)+(0.0377P)^2^+0.4804P] where P=(Fo^2^+2Fc^2^)/3'
_refine_ls_weighting_scheme calc
_refine_ls_wR_factor_gt 0.0871
_refine_ls_wR_factor_ref 0.0971
_reflns_number_gt 1602
_reflns_number_total 2135
_reflns_threshold_expression >2\s(I)
_cod_data_source_file jo302643v_si_003.cif
_cod_data_source_block rn140out
_cod_original_cell_volume 1249.0(3)
_cod_original_sg_symbol_H-M 'P 1 21/c 1 '
_cod_database_code 4028032

loop_
_symmetry_equiv_pos_as_xyz
'x, y, z'
'-x, y+1/2, -z+1/2'
'-x, -y, -z'
'x, -y-1/2, z-1/2'

loop_
_atom_site_label
_atom_site_type_symbol
_atom_site_fract_x
_atom_site_fract_y
_atom_site_fract_z
_atom_site_U_iso_or_equiv
_atom_site_adp_type
_atom_site_occupancy
_atom_site_symmetry_multiplicity
_atom_site_calc_flag
_atom_site_refinement_flags
S1 S 0.43871(10) 0.79392(9) 0.182459(19) 0.0527(2) Uani 1 1 d .
C10 C 0.4909(3) 0.7782(3) 0.12435(7) 0.0383(5) Uani 1 1 d .
C1 C 0.9454(3) 0.7436(3) 0.33817(7) 0.0389(5) Uani 1 1 d .
C8 C 0.7033(4) 0.7658(3) 0.26122(7) 0.0432(5) Uani 1 1 d .
H8A H 0.6745 0.8929 0.2652 0.052 Uiso 1 1 calc R
H8B H 0.5731 0.7006 0.2731 0.052 Uiso 1 1 calc R
C4 C 1.1402(3) 0.6757(3) 0.36312(7) 0.0458(5) Uani 1 1 d .
H4 H 1.2577 0.6176 0.3482 0.055 Uiso 1 1 calc R
C2 C 0.7732(4) 0.8311(3) 0.36121(7) 0.0450(5) Uani 1 1 d .
H2 H 0.6410 0.8770 0.3451 0.054 Uiso 1 1 calc R
C11 C 0.6847(4) 0.6971(3) 0.10665(7) 0.0460(5) Uani 1 1 d .
H11 H 0.8018 0.6466 0.1260 0.055 Uiso 1 1 calc R
C3 C 0.9284(4) 0.7146(3) 0.28779(7) 0.0463(5) Uani 1 1 d .
C5 C 1.1619(4) 0.6930(3) 0.40953(8) 0.0526(6) Uani 1 1 d .
H5 H 1.2923 0.6455 0.4259 0.063 Uiso 1 1 calc R
C6 C 0.9900(4) 0.7811(3) 0.43185(7) 0.0518(6) Uani 1 1 d .
H6 H 1.0050 0.7937 0.4633 0.062 Uiso 1 1 calc R
C9 C 0.7132(4) 0.7253(3) 0.21106(7) 0.0489(6) Uani 1 1 d .
H9A H 0.7377 0.5979 0.2066 0.059 Uiso 1 1 calc R
H9B H 0.8429 0.7898 0.1988 0.059 Uiso 1 1 calc R
C12 C 0.7028(4) 0.6917(3) 0.06026(8) 0.0532(6) Uani 1 1 d .
H12 H 0.8336 0.6380 0.0486 0.064 Uiso 1 1 calc R
C7 C 0.7966(4) 0.8505(3) 0.40772(7) 0.0510(6) Uani 1 1 d .
H7 H 0.6814 0.9105 0.4228 0.061 Uiso 1 1 calc R
O1 O 1.0869(3) 0.6504(3) 0.26930(6) 0.0800(6) Uani 1 1 d .
C14 C 0.3395(4) 0.8445(3) 0.04843(8) 0.0538(6) Uani 1 1 d .
H14 H 0.2226 0.8943 0.0289 0.065 Uiso 1 1 calc R
C15 C 0.3190(3) 0.8519(3) 0.09451(7) 0.0460(5) Uani 1 1 d .
H15 H 0.1884 0.9069 0.1059 0.055 Uiso 1 1 calc R
C13 C 0.5311(4) 0.7643(3) 0.03090(7) 0.0544(6) Uani 1 1 d .
H13 H 0.5446 0.7590 -0.0003 0.065 Uiso 1 1 calc R

loop_
_atom_site_aniso_label
_atom_site_aniso_U_11
_atom_site_aniso_U_22
_atom_site_aniso_U_33
_atom_site_aniso_U_23
_atom_site_aniso_U_13
_atom_site_aniso_U_12
S1 0.0466(3) 0.0709(4) 0.0407(3) -0.0023(3) 0.0023(2) 0.0040(3)
C10 0.0390(11) 0.0355(11) 0.0402(11) -0.0002(9) -0.0003(9) -0.0046(9)
C1 0.0359(10) 0.0385(12) 0.0422(12) 0.0060(9) 0.0013(9) -0.0003(9)
C8 0.0427(11) 0.0477(13) 0.0393(12) 0.0050(10) 0.0024(9) 0.0034(10)
C4 0.0355(11) 0.0489(14) 0.0529(14) 0.0015(11) 0.0010(10) 0.0016(10)
C2 0.0416(12) 0.0488(13) 0.0441(13) 0.0048(10) 0.0001(10) 0.0062(10)
C11 0.0405(12) 0.0524(13) 0.0447(12) 0.0042(11) -0.0002(9) 0.0054(10)
C3 0.0488(13) 0.0482(13) 0.0421(12) 0.0059(10) 0.0042(10) 0.0051(11)
C5 0.0433(12) 0.0574(15) 0.0550(15) 0.0058(12) -0.0137(11) 0.0013(11)
C6 0.0616(15) 0.0523(14) 0.0403(12) 0.0011(11) -0.0056(11) -0.0055(12)
C9 0.0508(13) 0.0554(14) 0.0400(12) 0.0030(11) 0.0000(10) 0.0075(11)
C12 0.0526(13) 0.0591(15) 0.0490(14) -0.0006(12) 0.0128(11) 0.0095(12)
C7 0.0542(14) 0.0526(14) 0.0465(14) -0.0031(11) 0.0060(11) 0.0059(11)
O1 0.0651(11) 0.1240(17) 0.0515(11) 0.0052(10) 0.0086(9) 0.0382(11)
C14 0.0545(14) 0.0593(15) 0.0458(14) 0.0032(11) -0.0103(11) 0.0045(12)
C15 0.0381(11) 0.0500(13) 0.0491(14) -0.0028(10) -0.0028(10) 0.0049(10)
C13 0.0670(15) 0.0599(16) 0.0364(12) -0.0008(11) 0.0031(11) 0.0020(12)

loop_
_atom_type_symbol
_atom_type_description
_atom_type_scat_dispersion_real
_atom_type_scat_dispersion_imag
_atom_type_scat_source
C C 0.0033 0.0016 'International Tables Vol C Tables 4.2.6.8 and 6.1.1.4'
H H 0.0000 0.0000 'International Tables Vol C Tables 4.2.6.8 and 6.1.1.4'
O O 0.0106 0.0060 'International Tables Vol C Tables 4.2.6.8 and 6.1.1.4'
S S 0.1246 0.1234 'International Tables Vol C Tables 4.2.6.8 and 6.1.1.4'

loop_
_geom_angle_atom_site_label_1
_geom_angle_atom_site_label_2
_geom_angle_atom_site_label_3
_geom_angle
C10 S1 C9 104.04(10)
C11 C10 C15 118.65(19)
C11 C10 S1 125.51(16)
C15 C10 S1 115.83(16)
C4 C1 C2 118.49(19)
C4 C1 C3 118.24(18)
C2 C1 C3 123.25(18)
C3 C8 C9 112.01(17)
C5 C4 C1 120.9(2)
C7 C2 C1 120.5(2)
C12 C11 C10 119.8(2)
O1 C3 C1 120.71(19)
O1 C3 C8 120.7(2)
C1 C3 C8 118.60(18)
C4 C5 C6 119.9(2)
C7 C6 C5 120.1(2)
C8 C9 S1 108.45(15)
C13 C12 C11 121.2(2)
C6 C7 C2 120.1(2)
C15 C14 C13 120.6(2)
C14 C15 C10 120.8(2)
C14 C13 C12 119.0(2)

loop_
_geom_bond_atom_site_label_1
_geom_bond_atom_site_label_2
_geom_bond_distance
S1 C10 1.761(2)
S1 C9 1.803(2)
C10 C11 1.388(3)
C10 C15 1.388(3)
C1 C4 1.388(3)
C1 C2 1.390(3)
C1 C3 1.498(3)
C8 C3 1.509(3)
C8 C9 1.514(3)
C4 C5 1.373(3)
C2 C7 1.377(3)
C11 C12 1.379(3)
C3 O1 1.184(2)
C5 C6 1.379(3)
C6 C7 1.374(3)
C12 C13 1.376(3)
C14 C15 1.372(3)
C14 C13 1.373(3)
